data_7038832
loop_
_publ_author_name
'Choi, Wanuk'
'Ohtsu, Hiroyoshi'
'Matsushita, Yoshitaka'
'Kawano, Masaki'

_publ_section_title
;
 Safe P4 reagent in a reusable porous coordination network.
;
_journal_issue 15
_journal_name_full 'Dalton transactions (Cambridge, England : 2003)'
_journal_page_first 6357
_journal_page_last 6360
_journal_paper_doi 10.1039/c6dt00860g
_journal_volume 45
_journal_year 2016
_chemical_formula_moiety 'C36 H24 I6 N12 P1.08 Zn3'
_chemical_formula_sum 'C36 H24 I6 N12 P1.08 Zn3'
_chemical_formula_weight 1615.7
_space_group_crystal_system monoclinic
_space_group_IT_number 11
_space_group_name_Hall '-P 2yb'
_space_group_name_H-M_alt 'P 1 21/m 1'
_symmetry_space_group_name_Hall '-P 2yb'
_symmetry_space_group_name_H-M 'P 1 21/m 1'
_atom_sites_solution_hydrogens geom
_atom_sites_solution_primary direct
_atom_sites_solution_secondary difmap
_audit_creation_method SHELXL-2014/7
_audit_update_record
;
2016-03-03 deposited with the CCDC.
2016-03-14 downloaded from the CCDC.
;
_cell_angle_alpha 90
_cell_angle_beta 93.705(3)
_cell_angle_gamma 90
_cell_formula_units_Z 2
_cell_length_a 6.5441(4)
_cell_length_b 30.1738(18)
_cell_length_c 12.7487(8)
_cell_measurement_reflns_used 9820
_cell_measurement_temperature 200(2)
_cell_measurement_theta_max 25.232
_cell_measurement_theta_min 2.5815
_cell_volume 2512.1(3)
_computing_cell_refinement 'SAINT V8.34A (Bruker)'
_computing_data_collection 'APEX2 v2011 .2-0 (Bruker)'
_computing_data_reduction 'SAINT V8.34A (Bruker)'
_computing_publication_material WinGX
_computing_structure_refinement 'SHELXL-2014 (Sheldrick, 2014)'
_computing_structure_solution 'SHELXL-2014 (Sheldrick, 2014)'
_diffrn_ambient_temperature 200(2)
_diffrn_measured_fraction_theta_full 1.000
_diffrn_measured_fraction_theta_max 0.999
_diffrn_measurement_device_type 'KAPPA APEX2 QUAZAR Mo, Bruker'
_diffrn_measurement_method 'omega and phi scan'
_diffrn_radiation_type MoK\a
_diffrn_radiation_wavelength 0.71073
_diffrn_reflns_av_unetI/netI 0.0440
_diffrn_reflns_Laue_measured_fraction_full 1.000
_diffrn_reflns_Laue_measured_fraction_max 0.999
_diffrn_reflns_limit_h_max 7
_diffrn_reflns_limit_h_min -7
_diffrn_reflns_limit_k_max 36
_diffrn_reflns_limit_k_min 0
_diffrn_reflns_limit_l_max 15
_diffrn_reflns_limit_l_min 0
_diffrn_reflns_number 4862
_diffrn_reflns_point_group_measured_fraction_full 1.000
_diffrn_reflns_point_group_measured_fraction_max 0.999
_diffrn_reflns_theta_full 25.242
_diffrn_reflns_theta_max 25.727
_diffrn_reflns_theta_min 1.350
_diffrn_source 'fine-focus sealed tube'
_exptl_absorpt_coefficient_mu 5.178
_exptl_absorpt_correction_T_max 0.745263
_exptl_absorpt_correction_T_min 0.557617
_exptl_absorpt_correction_type multi-scan
_exptl_absorpt_process_details 'twinabs 2012/1'
_exptl_crystal_colour 'pale green'
_exptl_crystal_density_diffrn 2.133
_exptl_crystal_density_method 'not measured'
_exptl_crystal_description Columnar
_exptl_crystal_F_000 1494
_exptl_crystal_size_max 0.090
_exptl_crystal_size_mid 0.050
_exptl_crystal_size_min 0.040
_refine_diff_density_max 0.756
_refine_diff_density_min -1.007
_refine_diff_density_rms 0.134
_refine_ls_extinction_method none
_refine_ls_goodness_of_fit_ref 1.033
_refine_ls_hydrogen_treatment constr
_refine_ls_matrix_type full
_refine_ls_number_parameters 285
_refine_ls_number_reflns 4862
_refine_ls_number_restraints 1
_refine_ls_restrained_S_all 1.033
_refine_ls_R_factor_all 0.0719
_refine_ls_R_factor_gt 0.0464
_refine_ls_shift/su_max 0.001
_refine_ls_shift/su_mean 0.000
_refine_ls_structure_factor_coef Fsqd
_refine_ls_weighting_details 'w=1/[\s^2^(Fo^2^)+(0.0300P)^2^+9.1015P] where P=(Fo^2^+2Fc^2^)/3'
_refine_ls_weighting_scheme calc
_refine_ls_wR_factor_gt 0.0865
_refine_ls_wR_factor_ref 0.0951
_reflns_Friedel_coverage 0.000
_reflns_number_gt 3593
_reflns_number_total 4862
_reflns_threshold_expression 'I > 2\s(I)'
_cod_data_source_file c6dt00860g2.cif
_cod_data_source_block P4_ZnInetwork_200K
_cod_depositor_comments 'Adding full bibliography for 7038831--7038834.cif.'
_cod_database_code 7038832
_shelx_shelxl_version_number 2014/7
_shelx_space_group_comment
;
The symmetry employed for this shelxl refinement is uniquely defined
by the following loop, which should always be used as a source of
symmetry information in preference to the above space-group names.
They are only intended as comments.
;
_shelx_estimated_absorpt_t_min 0.653
_shelx_estimated_absorpt_t_max 0.820
_exptl_absorpt_special_details
;
The crystal under investigation was found to be non-merohedrally twinned.
The orientation matrices for the two components were identified using the
 program Cell_Now, with two components being related by a 180 degree rotation
 around the real and reciprocal axis a. The two components were integrated
using SAINT, resulting in the following statistics :

Statistics for singles of twin component  1
 -------------------------------------------

 Scan 2-theta  R(int)  Incid. factors  Diffr. factors    K     Total I>2sig(I)
    1  -12.9  0.0821   0.645 - 0.994   0.915 - 1.093   0.600    7127    4186
    2   12.9  0.0816   0.671 - 0.794   0.883 - 1.129   0.610    4492    2709
    3   12.9  0.0755   0.656 - 0.734   0.885 - 1.108   0.605    5430    3517
    4  -12.9  0.0737   0.653 - 0.781   0.883 - 1.128   0.635    4892    2937
    5   12.9  0.0792   0.679 - 0.807   0.882 - 1.025   0.624    4765    2847
    6   12.8  0.0820   0.783 - 0.950   0.950 - 1.129   0.596    8223    4836
    7  -12.9  0.0870   0.900 - 1.011   0.953 - 1.129   0.618    5730    3292

   All scans  0.0804   0.645 - 1.011   0.882 - 1.129   0.613   40659   24324


 Statistics for singles of twin component  2
 -------------------------------------------

 Scan 2-theta  R(int)  Incid. factors  Diffr. factors    K     Total I>2sig(I)
    1  -12.9  0.1812   0.570 - 0.876   0.925 - 1.160   0.600    7120    2725
    2   12.9  0.1802   0.583 - 0.696   0.886 - 1.179   0.610    4472    1784
    3   12.9  0.1552   0.561 - 0.663   0.886 - 1.118   0.605    5468    2238
    4  -12.9  0.1582   0.558 - 0.725   0.885 - 1.177   0.635    4912    1886
    5   12.9  0.1667   0.571 - 0.758   0.885 - 1.088   0.624    4754    1822
    6   12.8  0.1789   0.637 - 0.802   0.945 - 1.180   0.596    8210    3158
    7  -12.9  0.1850   0.663 - 0.857   0.939 - 1.180   0.618    5660    2131

   All scans  0.1731   0.558 - 0.876   0.885 - 1.180   0.613   40596   15744

The exact twin matrix identified by the integration program was found to be
(1.00007 -0.00048  0.06580/-0.01099 -0.99999  0.00547/-0.00210 -0.00104
-1.00007).

The data were corrected for absortpion using twinabs, and the structure was
solved using direct methods with all components. The structure was refined
using the hkl 5 routine with all reflections of component 1, resulting BASF
value of 0.18655.

The Rint value given is for all reflections and is based on agreement between
 observed single and composite intensities and those calculated from refined
unique intensities and twin fractions (TWINABS (Sheldrick, 2012))
;

loop_
_space_group_symop_operation_xyz
'x, y, z'
'-x, y+1/2, -z'
'-x, -y, -z'
'x, -y-1/2, z'

loop_
_atom_site_label
_atom_site_type_symbol
_atom_site_fract_x
_atom_site_fract_y
_atom_site_fract_z
_atom_site_U_iso_or_equiv
_atom_site_adp_type
_atom_site_occupancy
_atom_site_site_symmetry_order
_atom_site_calc_flag
_atom_site_refinement_flags_posn
_atom_site_refinement_flags_adp
_atom_site_refinement_flags_occupancy
P1 P 0.826(3) 0.7500 -0.1089(14) 0.096(5) Uani 0.2701(10) 2 d S T P
P2 P -0.106(4) 0.7500 0.7311(17) 0.137(7) Uani 0.2701(10) 2 d S T P
P3 P 0.084(2) 0.7139(5) 0.8479(14) 0.140(6) Uani 0.2701(10) 1 d . . P
C1 C 0.9332(10) 0.6837(2) 0.1865(6) 0.0446(17) Uani 1 1 d . . .
H1 H 0.9950 0.6910 0.1234 0.054 Uiso 1 1 calc R U .
C2 C 0.7613(10) 0.6571(2) 0.1815(6) 0.0406(16) Uani 1 1 d . . .
H2 H 0.7064 0.6461 0.1158 0.049 Uiso 1 1 calc R U .
C3 C 0.6705(9) 0.6467(2) 0.2724(5) 0.0350(15) Uani 1 1 d . . .
C4 C 0.7552(10) 0.6630(2) 0.3680(6) 0.0376(16) Uani 1 1 d . . .
H4 H 0.6963 0.6562 0.4323 0.045 Uiso 1 1 calc R U .
C5 C 0.9265(10) 0.6893(2) 0.3661(6) 0.0443(17) Uani 1 1 d . . .
H5 H 0.9842 0.7007 0.4309 0.053 Uiso 1 1 calc R U .
C6 C 0.4770(9) 0.6211(2) 0.2721(5) 0.0338(14) Uani 1 1 d . . .
C7 C -0.1849(11) 0.5497(2) -0.0252(5) 0.0440(18) Uani 1 1 d . . .
H7 H -0.3166 0.5363 -0.0280 0.053 Uiso 1 1 calc R U .
C8 C -0.0805(10) 0.5551(2) 0.0707(5) 0.0408(17) Uani 1 1 d . . .
H8 H -0.1390 0.5451 0.1328 0.049 Uiso 1 1 calc R U .
C9 C 0.1095(9) 0.5750(2) 0.0770(5) 0.0351(15) Uani 1 1 d . . .
C10 C 0.1948(11) 0.5860(3) -0.0160(5) 0.050(2) Uani 1 1 d . . .
H10 H 0.3292 0.5979 -0.0154 0.060 Uiso 1 1 calc R U .
C11 C 0.0820(11) 0.5793(3) -0.1092(5) 0.050(2) Uani 1 1 d . . .
H11 H 0.1419 0.5870 -0.1726 0.061 Uiso 1 1 calc R U .
C12 C 0.2153(9) 0.5866(2) 0.1798(5) 0.0309(14) Uani 1 1 d . . .
C13 C 0.0253(10) 0.6091(2) 0.6237(5) 0.0393(16) Uani 1 1 d . . .
H13 H 0.0480 0.6289 0.6814 0.047 Uiso 1 1 calc R U .
C14 C 0.1464(10) 0.6133(2) 0.5395(5) 0.0362(16) Uani 1 1 d . . .
H14 H 0.2546 0.6343 0.5408 0.043 Uiso 1 1 calc R U .
C15 C 0.1064(9) 0.5861(2) 0.4529(5) 0.0312(14) Uani 1 1 d . . .
C16 C -0.0484(10) 0.5552(2) 0.4560(5) 0.0387(16) Uani 1 1 d . . .
H16 H -0.0801 0.5363 0.3975 0.046 Uiso 1 1 calc R U .
C17 C -0.1561(11) 0.5520(2) 0.5446(5) 0.0411(17) Uani 1 1 d . . .
H17 H -0.2591 0.5299 0.5467 0.049 Uiso 1 1 calc R U .
C18 C 0.2151(9) 0.5926(2) 0.3556(5) 0.0327(15) Uani 1 1 d . . .
N1 N 1.0155(8) 0.69953(17) 0.2788(5) 0.0424(14) Uani 1 1 d . . .
N2 N -0.1069(8) 0.5627(2) -0.1156(4) 0.0401(14) Uani 1 1 d . . .
N3 N -0.1234(8) 0.57845(18) 0.6280(4) 0.0362(13) Uani 1 1 d . . .
N4 N 0.3935(8) 0.60772(17) 0.1765(4) 0.0350(12) Uani 1 1 d . . .
N5 N 0.1203(7) 0.57772(17) 0.2669(4) 0.0334(12) Uani 1 1 d . . .
N6 N 0.3921(8) 0.61429(17) 0.3627(4) 0.0356(13) Uani 1 1 d . . .
Zn1 Zn 1.23727(17) 0.7500 0.28321(11) 0.0487(3) Uani 1 2 d S T P
Zn2 Zn -0.30484(11) 0.57496(3) 0.75341(6) 0.0380(2) Uani 1 1 d . . .
I1 I 1.40404(12) 0.7500 0.11053(7) 0.0666(2) Uani 1 2 d S T P
I2 I 1.40644(12) 0.7500 0.46862(7) 0.0650(2) Uani 1 2 d S T P
I3 I -0.45175(8) 0.65072(2) 0.78577(5) 0.06492(18) Uani 1 1 d . . .
I4 I -0.55060(7) 0.50917(2) 0.72808(4) 0.04764(15) Uani 1 1 d . . .

loop_
_atom_site_aniso_label
_atom_site_aniso_U_11
_atom_site_aniso_U_22
_atom_site_aniso_U_33
_atom_site_aniso_U_23
_atom_site_aniso_U_13
_atom_site_aniso_U_12
P1 0.117(13) 0.069(9) 0.104(12) 0.000 0.028(10) 0.000
P2 0.144(18) 0.155(19) 0.112(16) 0.000 0.004(14) 0.000
P3 0.108(10) 0.129(11) 0.181(15) -0.049(11) -0.008(10) 0.055(9)
C1 0.040(4) 0.048(4) 0.047(5) 0.001(3) 0.009(3) 0.000(3)
C2 0.035(4) 0.040(4) 0.048(4) -0.003(3) 0.013(3) -0.004(3)
C3 0.022(3) 0.037(4) 0.047(4) 0.008(3) 0.001(3) 0.005(3)
C4 0.033(4) 0.035(4) 0.044(4) 0.002(3) 0.002(3) -0.005(3)
C5 0.037(4) 0.044(4) 0.051(5) 0.000(3) -0.003(3) 0.001(3)
C6 0.029(3) 0.036(4) 0.036(4) -0.001(3) 0.002(3) 0.001(3)
C7 0.039(4) 0.059(5) 0.034(4) 0.000(3) 0.006(3) -0.011(4)
C8 0.043(4) 0.059(5) 0.021(4) 0.000(3) 0.005(3) -0.017(3)
C9 0.029(4) 0.049(4) 0.028(4) 0.000(3) 0.005(3) 0.006(3)
C10 0.031(4) 0.086(6) 0.034(4) 0.010(4) 0.000(3) -0.008(4)
C11 0.040(4) 0.091(6) 0.020(4) 0.012(4) 0.005(3) -0.002(4)
C12 0.031(3) 0.035(3) 0.026(3) 0.005(3) 0.000(3) 0.005(3)
C13 0.051(4) 0.047(4) 0.020(4) -0.004(3) -0.001(3) -0.010(3)
C14 0.041(4) 0.043(4) 0.024(4) 0.005(3) -0.002(3) -0.010(3)
C15 0.029(3) 0.038(4) 0.026(3) 0.006(3) 0.000(3) -0.002(3)
C16 0.047(4) 0.045(4) 0.025(4) 0.004(3) 0.001(3) -0.001(3)
C17 0.042(4) 0.048(4) 0.034(4) -0.006(3) 0.003(3) -0.016(3)
C18 0.034(4) 0.044(4) 0.019(3) 0.004(3) -0.008(3) 0.002(3)
N1 0.032(3) 0.035(3) 0.060(4) 0.005(3) 0.003(3) 0.001(2)
N2 0.033(3) 0.061(4) 0.027(3) 0.000(3) 0.002(2) 0.000(3)
N3 0.038(3) 0.043(3) 0.027(3) 0.001(2) 0.001(2) -0.002(3)
N4 0.033(3) 0.038(3) 0.034(3) 0.005(2) 0.004(2) -0.003(2)
N5 0.029(3) 0.046(3) 0.024(3) 0.000(2) 0.002(2) -0.004(2)
N6 0.033(3) 0.040(3) 0.034(3) 0.002(2) 0.002(2) -0.006(2)
Zn1 0.0306(6) 0.0367(6) 0.0790(9) 0.000 0.0048(6) 0.000
Zn2 0.0343(4) 0.0541(5) 0.0255(4) -0.0007(3) 0.0012(3) -0.0068(4)
I1 0.0450(4) 0.0593(5) 0.0983(7) 0.000 0.0255(4) 0.000
I2 0.0431(4) 0.0591(5) 0.0906(6) 0.000 -0.0121(4) 0.000
I3 0.0573(3) 0.0584(3) 0.0799(4) -0.0089(3) 0.0102(3) 0.0010(3)
I4 0.0434(3) 0.0512(3) 0.0486(3) -0.0001(2) 0.0045(2) -0.0110(2)

loop_
_atom_type_symbol
_atom_type_description
_atom_type_scat_dispersion_real
_atom_type_scat_dispersion_imag
_atom_type_scat_source
C C 0.0033 0.0016 'International Tables Vol C Tables 4.2.6.8 and 6.1.1.4'
H H 0.0000 0.0000 'International Tables Vol C Tables 4.2.6.8 and 6.1.1.4'
N N 0.0061 0.0033 'International Tables Vol C Tables 4.2.6.8 and 6.1.1.4'
P P 0.1023 0.0942 'International Tables Vol C Tables 4.2.6.8 and 6.1.1.4'
Zn Zn 0.2839 1.4301 'International Tables Vol C Tables 4.2.6.8 and 6.1.1.4'
I I -0.4742 1.8119 'International Tables Vol C Tables 4.2.6.8 and 6.1.1.4'

loop_
_geom_angle_atom_site_label_1
_geom_angle_atom_site_label_2
_geom_angle_atom_site_label_3
_geom_angle
_geom_angle_site_symmetry_1
_geom_angle_site_symmetry_3
P3 P1 P3 62.0(11) 4_674 1_654
P3 P1 P2 61.7(8) 4_674 1_654
P3 P1 P2 61.7(9) 1_654 1_654
P1 P2 P3 59.0(8) 1_456 .
P1 P2 P3 59.0(8) 1_456 4_575
P3 P2 P3 60.2(10) . 4_575
P1 P3 P2 59.2(8) 1_456 .
P1 P3 P3 59.0(5) 1_456 4_575
P2 P3 P3 59.9(5) . 4_575
N1 C1 C2 121.6(7) . .
C3 C2 C1 119.4(7) . .
C2 C3 C4 119.1(6) . .
C2 C3 C6 122.2(6) . .
C4 C3 C6 118.5(6) . .
C5 C4 C3 117.9(6) . .
N1 C5 C4 123.5(7) . .
N6 C6 N4 124.4(6) . .
N6 C6 C3 118.9(6) . .
N4 C6 C3 116.7(5) . .
N2 C7 C8 122.2(7) . .
C7 C8 C9 120.0(6) . .
C8 C9 C10 117.8(6) . .
C8 C9 C12 121.5(6) . .
C10 C9 C12 120.6(6) . .
C11 C10 C9 118.9(7) . .
N2 C11 C10 123.6(6) . .
N4 C12 N5 125.3(6) . .
N4 C12 C9 116.4(5) . .
N5 C12 C9 118.1(5) . .
N3 C13 C14 123.1(6) . .
C13 C14 C15 118.5(6) . .
C16 C15 C14 118.6(6) . .
C16 C15 C18 120.4(6) . .
C14 C15 C18 120.9(6) . .
C17 C16 C15 119.2(6) . .
N3 C17 C16 123.3(6) . .
N6 C18 N5 125.5(6) . .
N6 C18 C15 118.1(5) . .
N5 C18 C15 116.4(5) . .
C5 N1 C1 118.5(6) . .
C5 N1 Zn1 119.1(5) . .
C1 N1 Zn1 121.1(5) . .
C11 N2 C7 117.3(6) . .
C11 N2 Zn2 120.6(4) . 1_554
C7 N2 Zn2 119.2(5) . 1_554
C17 N3 C13 117.2(5) . .
C17 N3 Zn2 121.2(4) . .
C13 N3 Zn2 121.5(4) . .
C12 N4 C6 114.5(5) . .
C18 N5 C12 115.0(5) . .
C18 N6 C6 115.3(5) . .
N1 Zn1 N1 92.9(3) 4_575 .
N1 Zn1 I1 108.30(18) 4_575 .
N1 Zn1 I1 108.30(18) . .
N1 Zn1 I2 106.44(17) 4_575 .
N1 Zn1 I2 106.44(17) . .
I1 Zn1 I2 128.66(5) . .
N3 Zn2 N2 105.8(2) . 1_556
N3 Zn2 I3 109.03(15) . .
N2 Zn2 I3 104.70(16) 1_556 .
N3 Zn2 I4 109.35(15) . .
N2 Zn2 I4 108.48(17) 1_556 .
I3 Zn2 I4 118.67(3) . .

loop_
_geom_bond_atom_site_label_1
_geom_bond_atom_site_label_2
_geom_bond_distance
_geom_bond_site_symmetry_2
P1 P3 2.113(19) 4_674
P1 P3 2.113(19) 1_654
P1 P2 2.12(3) 1_654
P2 P1 2.12(3) 1_456
P2 P3 2.17(3) .
P2 P3 2.17(3) 4_575
P3 P1 2.113(19) 1_456
P3 P3 2.18(3) 4_575
C1 N1 1.350(9) .
C1 C2 1.380(9) .
C2 C3 1.372(9) .
C3 C4 1.396(9) .
C3 C6 1.483(8) .
C4 C5 1.374(9) .
C5 N1 1.326(9) .
C6 N6 1.330(8) .
C6 N4 1.364(8) .
C7 N2 1.349(8) .
C7 C8 1.371(9) .
C8 C9 1.379(9) .
C9 C10 1.384(9) .
C9 C12 1.483(9) .
C10 C11 1.372(9) .
C11 N2 1.332(9) .
C12 N4 1.332(8) .
C12 N5 1.334(8) .
C13 N3 1.347(8) .
C13 C14 1.381(9) .
C14 C15 1.386(9) .
C15 C16 1.380(9) .
C15 C18 1.482(9) .
C16 C17 1.374(9) .
C17 N3 1.335(8) .
C18 N6 1.328(8) .
C18 N5 1.332(7) .
N1 Zn1 2.102(5) .
N2 Zn2 2.080(5) 1_554
N3 Zn2 2.055(5) .
Zn1 N1 2.102(5) 4_575
Zn1 I1 2.5194(16) .
Zn1 I2 2.5446(16) .
Zn2 N2 2.080(5) 1_556
Zn2 I3 2.5242(10) .
Zn2 I4 2.5621(9) .
